data_2210217
loop_
_publ_author_name
'Song, Qing-Bao'
'Zhang, Jie'
'Tiekink, Edward R. T.'

_publ_section_title
;2-[3-Acetyl-5-(3,6-dichloropyridin-2-yl)-2,3-dihydro-1,3,4-oxadiazol-2-yl]phenyl
 acetate
;
_journal_coeditor_code EZ2027
_journal_issue 9
_journal_name_full 'Acta Crystallographica Section E'
_journal_page_first o4115
_journal_page_last o4117
_journal_paper_doi 10.1107/S1600536806033605
_journal_volume 62
_journal_year 2006
_chemical_formula_iupac 'C17 H13 Cl2 N3 O4'
_chemical_formula_moiety 'C17 H13 Cl2 N3 O4'
_chemical_formula_sum 'C17 H13 Cl2 N3 O4'
_chemical_formula_weight 394.20
_chemical_name_systematic
;
2-[3-Acetyl-5-(3,6-dichloropyridin-2-yl)-2,3-dihydro-1,3,4-oxadiazol-
2-yl]phenyl acetate
;
_space_group_IT_number 14
_symmetry_cell_setting monoclinic
_symmetry_space_group_name_Hall '-P 2ybc'
_symmetry_space_group_name_H-M 'P 1 21/c 1'
_atom_sites_solution_hydrogens geom
_atom_sites_solution_primary direct
_atom_sites_solution_secondary difmap
_cell_angle_alpha 90
_cell_angle_beta 105.658(6)
_cell_angle_gamma 90
_cell_formula_units_Z 4
_cell_length_a 11.839(4)
_cell_length_b 7.917(3)
_cell_length_c 19.255(7)
_cell_measurement_reflns_used 7799
_cell_measurement_temperature 173(2)
_cell_measurement_theta_max 30.6
_cell_measurement_theta_min 2.2
_cell_volume 1737.8(11)
_computing_cell_refinement CrystalClear
_computing_data_collection 'CrystalClear (Rigaku, 2005)'
_computing_data_reduction CrystalClear
_computing_molecular_graphics 'ORTEPII (Johnson, 1976) and DIAMOND (Crystal Impact, 2006)'
_computing_publication_material SHELXL97
_computing_structure_refinement 'SHELXL97 (Sheldrick, 1997)'
_computing_structure_solution 'SIR92 (Altomare <i>et al.</i>,  1994)'
_diffrn_ambient_temperature 173(2)
_diffrn_measured_fraction_theta_full 0.988
_diffrn_measured_fraction_theta_max 0.988
_diffrn_measurement_device_type 'Rigaku AFC12\K/SATURN724'
_diffrn_measurement_method \w
_diffrn_radiation_monochromator graphite
_diffrn_radiation_source 'fine-focus sealed tube'
_diffrn_radiation_type MoK\a
_diffrn_radiation_wavelength 0.71070
_diffrn_reflns_av_R_equivalents 0.030
_diffrn_reflns_av_sigmaI/netI 0.013
_diffrn_reflns_limit_h_max 14
_diffrn_reflns_limit_h_min -15
_diffrn_reflns_limit_k_max 10
_diffrn_reflns_limit_k_min -10
_diffrn_reflns_limit_l_max 25
_diffrn_reflns_limit_l_min -25
_diffrn_reflns_number 45244
_diffrn_reflns_theta_full 27.5
_diffrn_reflns_theta_max 27.5
_diffrn_reflns_theta_min 1.8
_diffrn_standards_decay_% '< 1'
_diffrn_standards_interval_count 0
_diffrn_standards_number 0
_exptl_absorpt_coefficient_mu 0.402
_exptl_absorpt_correction_T_max 1
_exptl_absorpt_correction_T_min 0.851
_exptl_absorpt_correction_type multi-scan
_exptl_absorpt_process_details '(ABSCOR; Higashi, 1995)'
_exptl_crystal_colour colourless
_exptl_crystal_density_diffrn 1.507
_exptl_crystal_density_method 'not measured'
_exptl_crystal_description plate
_exptl_crystal_F_000 808
_exptl_crystal_size_max 0.35
_exptl_crystal_size_mid 0.35
_exptl_crystal_size_min 0.10
_refine_diff_density_max 0.28
_refine_diff_density_min -0.29
_refine_ls_extinction_method none
_refine_ls_goodness_of_fit_ref 1.16
_refine_ls_hydrogen_treatment constr
_refine_ls_matrix_type full
_refine_ls_number_parameters 237
_refine_ls_number_reflns 3956
_refine_ls_number_restraints 0
_refine_ls_restrained_S_all 1.16
_refine_ls_R_factor_all 0.041
_refine_ls_R_factor_gt 0.040
_refine_ls_shift/su_max 0.001
_refine_ls_shift/su_mean 0.000
_refine_ls_structure_factor_coef Fsqd
_refine_ls_weighting_details 'calc w=1/[\s^2^(Fo^2^)+(0.0598P)^2^+0.6091P] where P=(Fo^2^+2Fc^2^)/3'
_refine_ls_weighting_scheme calc
_refine_ls_wR_factor_gt 0.115
_refine_ls_wR_factor_ref 0.116
_reflns_number_gt 3911
_reflns_number_total 3956
_reflns_threshold_expression I>2\s(I)
_cod_data_source_file ez2027.cif
_cod_data_source_block I
_cod_original_cell_volume 1737.6(10)
_cod_original_sg_symbol_H-M 'P 21/c'
_cod_database_code 2210217
_cod_database_fobs_code 2210217

loop_
_symmetry_equiv_pos_as_xyz
'x, y, z'
'-x, y+1/2, -z+1/2'
'-x, -y, -z'
'x, -y-1/2, z-1/2'

loop_
_atom_site_type_symbol
_atom_site_label
_atom_site_fract_x
_atom_site_fract_y
_atom_site_fract_z
_atom_site_U_iso_or_equiv
_atom_site_adp_type
_atom_site_calc_flag
_atom_site_refinement_flags
_atom_site_occupancy
Cl Cl1 0.48052(4) 0.23291(5) 0.58331(2) 0.03789(13) Uani d . 1
Cl Cl2 0.04411(4) -0.21332(6) 0.55474(3) 0.04736(14) Uani d . 1
O O1 0.25459(9) -0.02089(14) 0.38154(5) 0.0298(2) Uani d . 1
O O2 0.45798(11) 0.17231(16) 0.25855(6) 0.0408(3) Uani d . 1
O O3 0.16906(10) 0.32542(14) 0.34882(6) 0.0316(2) Uani d . 1
O O4 0.25871(14) 0.54765(19) 0.31337(7) 0.0557(4) Uani d . 1
N N1 0.19930(12) -0.05955(16) 0.50423(7) 0.0297(3) Uani d . 1
N N2 0.40095(11) 0.16292(16) 0.42805(6) 0.0294(3) Uani d . 1
N N3 0.39041(11) 0.14552(17) 0.35489(7) 0.0305(3) Uani d . 1
C C1 0.32140(13) 0.06568(18) 0.43967(7) 0.0272(3) Uani d . 1
C C2 0.29341(13) 0.03139(19) 0.32006(7) 0.0288(3) Uani d . 1
H H2 0.3240 -0.0678 0.2986 0.035 Uiso calc R 1
C C3 0.29372(13) 0.03905(18) 0.50851(7) 0.0271(3) Uani d . 1
C C4 0.35774(14) 0.10874(19) 0.57434(8) 0.0301(3) Uani d . 1
C C5 0.32249(15) 0.0743(2) 0.63595(8) 0.0362(4) Uani d . 1
H H5 0.3648 0.1198 0.6811 0.043 Uiso calc R 1
C C6 0.22593(16) -0.0262(2) 0.63137(8) 0.0374(4) Uani d . 1
H H6 0.1999 -0.0520 0.6727 0.045 Uiso calc R 1
C C7 0.16817(14) -0.0880(2) 0.56353(8) 0.0325(3) Uani d . 1
C C8 0.46718(14) 0.2126(2) 0.32090(9) 0.0315(3) Uani d . 1
C C9 0.55533(16) 0.3366(2) 0.36294(10) 0.0402(4) Uani d . 1
H H9A 0.6284 0.3266 0.3486 0.060 Uiso calc R 1
H H9B 0.5708 0.3127 0.4146 0.060 Uiso calc R 1
H H9C 0.5243 0.4515 0.3531 0.060 Uiso calc R 1
C C10 0.19631(13) 0.11692(19) 0.26380(7) 0.0281(3) Uani d . 1
C C11 0.13857(14) 0.26011(19) 0.27843(8) 0.0287(3) Uani d . 1
C C12 0.04761(14) 0.3348(2) 0.22653(9) 0.0344(3) Uani d . 1
H H12 0.0083 0.4310 0.2381 0.041 Uiso calc R 1
C C13 0.01478(15) 0.2673(2) 0.15757(9) 0.0366(4) Uani d . 1
H H13 -0.0467 0.3181 0.1214 0.044 Uiso calc R 1
C C14 0.07173(15) 0.1258(2) 0.14134(8) 0.0363(3) Uani d . 1
H H14 0.0494 0.0801 0.0940 0.044 Uiso calc R 1
C C15 0.16141(14) 0.0503(2) 0.19416(8) 0.0324(3) Uani d . 1
H H15 0.1993 -0.0476 0.1827 0.039 Uiso calc R 1
C C16 0.22915(15) 0.4757(2) 0.35959(9) 0.0359(3) Uani d . 1
C C17 0.25322(17) 0.5307(2) 0.43643(9) 0.0433(4) Uani d . 1
H H17A 0.3316 0.4926 0.4633 0.065 Uiso calc R 1
H H17B 0.1945 0.4813 0.4579 0.065 Uiso calc R 1
H H17C 0.2493 0.6542 0.4385 0.065 Uiso calc R 1

loop_
_atom_site_aniso_label
_atom_site_aniso_U_11
_atom_site_aniso_U_22
_atom_site_aniso_U_33
_atom_site_aniso_U_12
_atom_site_aniso_U_13
_atom_site_aniso_U_23
Cl1 0.0400(3) 0.0348(2) 0.0333(2) -0.00424(15) 0.00049(17) -0.00774(14)
Cl2 0.0444(3) 0.0531(3) 0.0458(3) -0.00723(19) 0.0143(2) 0.01124(19)
O1 0.0355(6) 0.0304(5) 0.0213(5) -0.0052(4) 0.0037(4) -0.0021(4)
O2 0.0444(7) 0.0480(7) 0.0320(6) 0.0082(5) 0.0138(5) 0.0071(5)
O3 0.0352(6) 0.0324(5) 0.0267(5) 0.0000(4) 0.0073(4) -0.0041(4)
O4 0.0717(10) 0.0533(8) 0.0449(8) -0.0246(7) 0.0203(7) -0.0066(6)
N1 0.0335(7) 0.0282(6) 0.0255(6) 0.0021(5) 0.0048(5) 0.0027(5)
N2 0.0318(7) 0.0310(6) 0.0232(6) 0.0001(5) 0.0034(5) -0.0002(5)
N3 0.0301(7) 0.0363(7) 0.0235(6) -0.0022(5) 0.0044(5) 0.0003(5)
C1 0.0301(7) 0.0254(6) 0.0230(6) 0.0016(5) 0.0018(5) -0.0010(5)
C2 0.0321(8) 0.0305(7) 0.0222(6) -0.0001(6) 0.0048(5) -0.0009(5)
C3 0.0297(7) 0.0251(6) 0.0239(6) 0.0042(5) 0.0025(5) 0.0005(5)
C4 0.0337(8) 0.0261(7) 0.0270(7) 0.0049(6) 0.0023(6) -0.0027(5)
C5 0.0447(9) 0.0370(8) 0.0239(7) 0.0090(7) 0.0039(6) -0.0053(6)
C6 0.0449(9) 0.0418(9) 0.0272(7) 0.0102(7) 0.0125(7) 0.0025(6)
C7 0.0343(8) 0.0324(7) 0.0303(7) 0.0058(6) 0.0079(6) 0.0042(6)
C8 0.0311(8) 0.0316(7) 0.0324(7) 0.0077(6) 0.0094(6) 0.0086(6)
C9 0.0377(9) 0.0353(8) 0.0482(9) -0.0039(7) 0.0125(7) 0.0053(7)
C10 0.0272(7) 0.0311(7) 0.0245(6) -0.0014(5) 0.0043(5) 0.0004(5)
C11 0.0286(8) 0.0320(7) 0.0248(7) -0.0026(6) 0.0058(6) -0.0020(5)
C12 0.0300(8) 0.0359(8) 0.0355(8) 0.0038(6) 0.0059(6) 0.0003(6)
C13 0.0304(9) 0.0428(9) 0.0312(8) 0.0005(6) -0.0011(6) 0.0039(6)
C14 0.0369(9) 0.0415(9) 0.0260(7) -0.0030(7) 0.0011(6) -0.0016(6)
C15 0.0349(8) 0.0346(8) 0.0258(7) 0.0004(6) 0.0049(6) -0.0027(6)
C16 0.0353(8) 0.0338(8) 0.0369(8) 0.0005(6) 0.0069(6) -0.0056(6)
C17 0.0511(11) 0.0376(9) 0.0360(9) 0.0035(7) 0.0031(7) -0.0090(7)

loop_
_atom_type_symbol
_atom_type_description
_atom_type_scat_dispersion_real
_atom_type_scat_dispersion_imag
_atom_type_scat_source
C C 0.0033 0.0016 'International Tables Vol C Tables 4.2.6.8 and 6.1.1.4'
H H 0.0000 0.0000 'International Tables Vol C Tables 4.2.6.8 and 6.1.1.4'
Cl Cl 0.1484 0.1585 'International Tables Vol C Tables 4.2.6.8 and 6.1.1.4'
N N 0.0061 0.0033 'International Tables Vol C Tables 4.2.6.8 and 6.1.1.4'
O O 0.0106 0.0060 'International Tables Vol C Tables 4.2.6.8 and 6.1.1.4'

loop_
_geom_angle_atom_site_label_1
_geom_angle_atom_site_label_2
_geom_angle_atom_site_label_3
_geom_angle
_geom_angle_publ_flag
C1 O1 C2 106.63(11) y
C16 O3 C11 116.92(12) ?
C7 N1 C3 118.03(13) ?
C1 N2 N3 104.40(12) y
N2 N3 C2 111.64(12) y
N2 N3 C8 124.06(13) y
C2 N3 C8 124.02(13) y
N2 C1 O1 116.61(13) ?
N2 C1 C3 126.80(13) ?
O1 C1 C3 116.58(13) ?
N3 C2 C10 113.62(12) ?
N3 C2 O1 100.63(11) ?
C10 C2 O1 111.60(12) ?
N3 C2 H2 110.2 ?
C10 C2 H2 110.2 ?
O1 C2 H2 110.2 ?
N1 C3 C4 121.35(14) ?
N1 C3 C1 114.37(13) ?
C4 C3 C1 124.28(14) ?
C5 C4 C3 118.79(15) ?
C5 C4 Cl1 117.82(12) ?
C3 C4 Cl1 123.37(12) ?
C4 C5 C6 119.72(14) ?
C4 C5 H5 120.1 ?
C6 C5 H5 120.1 ?
C7 C6 C5 116.96(15) ?
C7 C6 H6 121.5 ?
C5 C6 H6 121.5 ?
N1 C7 C6 125.14(16) ?
N1 C7 Cl2 116.18(12) ?
C6 C7 Cl2 118.68(13) ?
O2 C8 N3 118.52(16) ?
O2 C8 C9 124.53(15) ?
N3 C8 C9 116.92(14) ?
C8 C9 H9A 109.5 ?
C8 C9 H9B 109.5 ?
H9A C9 H9B 109.5 ?
C8 C9 H9C 109.5 ?
H9A C9 H9C 109.5 ?
H9B C9 H9C 109.5 ?
C15 C10 C11 117.93(14) ?
C15 C10 C2 119.36(13) ?
C11 C10 C2 122.71(13) ?
C12 C11 O3 119.06(14) ?
C12 C11 C10 121.94(14) ?
O3 C11 C10 118.90(13) ?
C11 C12 C13 119.23(15) ?
C11 C12 H12 120.4 ?
C13 C12 H12 120.4 ?
C14 C13 C12 119.99(15) ?
C14 C13 H13 120.0 ?
C12 C13 H13 120.0 ?
C13 C14 C15 120.26(15) ?
C13 C14 H14 119.9 ?
C15 C14 H14 119.9 ?
C14 C15 C10 120.63(15) ?
C14 C15 H15 119.7 ?
C10 C15 H15 119.7 ?
O4 C16 O3 123.28(15) ?
O4 C16 C17 125.93(17) ?
O3 C16 C17 110.78(15) ?
C16 C17 H17A 109.5 ?
C16 C17 H17B 109.5 ?
H17A C17 H17B 109.5 ?
C16 C17 H17C 109.5 ?
H17A C17 H17C 109.5 ?
H17B C17 H17C 109.5 ?

loop_
_geom_bond_atom_site_label_1
_geom_bond_atom_site_label_2
_geom_bond_distance
_geom_bond_publ_flag
Cl1 C4 1.7245(17) y
Cl2 C7 1.7423(18) y
O1 C1 1.3675(17) y
O1 C2 1.4414(17) y
O2 C8 1.218(2) y
O3 C16 1.373(2) y
O3 C11 1.4037(18) y
O4 C16 1.186(2) y
N1 C7 1.311(2) y
N1 C3 1.348(2) y
N2 C1 1.282(2) y
N2 N3 1.3871(17) y
N3 C8 1.363(2) y
N3 C2 1.4727(19) y
C1 C3 1.464(2) ?
C2 C10 1.510(2) ?
C2 H2 1.0000 ?
C3 C4 1.402(2) ?
C4 C5 1.387(2) ?
C5 C6 1.376(3) ?
C5 H5 0.9500 ?
C6 C7 1.390(2) ?
C6 H6 0.9500 ?
C8 C9 1.501(2) ?
C9 H9A 0.9800 ?
C9 H9B 0.9800 ?
C9 H9C 0.9800 ?
C10 C15 1.396(2) ?
C10 C11 1.391(2) ?
C11 C12 1.388(2) ?
C12 C13 1.386(2) ?
C12 H12 0.9500 ?
C13 C14 1.386(2) ?
C13 H13 0.9500 ?
C14 C15 1.392(2) ?
C14 H14 0.9500 ?
C15 H15 0.9500 ?
C16 C17 1.494(2) ?
C17 H17A 0.9800 ?
C17 H17B 0.9800 ?
C17 H17C 0.9800 ?

loop_
_geom_torsion_atom_site_label_1
_geom_torsion_atom_site_label_2
_geom_torsion_atom_site_label_3
_geom_torsion_atom_site_label_4
_geom_torsion
C1 N2 N3 C8 -172.25(14)
C1 N2 N3 C2 1.86(16)
N3 N2 C1 O1 0.23(17)
N3 N2 C1 C3 -179.04(14)
C2 O1 C1 N2 -2.20(17)
C2 O1 C1 C3 177.13(12)
C8 N3 C2 C10 -69.50(18)
N2 N3 C2 C10 116.39(13)
C8 N3 C2 O1 171.11(13)
N2 N3 C2 O1 -3.00(15)
C1 O1 C2 N3 2.92(14)
C1 O1 C2 C10 -117.92(13)
C7 N1 C3 C4 0.4(2)
C7 N1 C3 C1 -179.35(13)
N2 C1 C3 N1 174.75(14)
O1 C1 C3 N1 -4.51(18)
N2 C1 C3 C4 -5.0(2)
O1 C1 C3 C4 175.74(13)
N1 C3 C4 C5 0.2(2)
C1 C3 C4 C5 179.89(14)
N1 C3 C4 Cl1 178.93(11)
C1 C3 C4 Cl1 -1.3(2)
C3 C4 C5 C6 -0.3(2)
Cl1 C4 C5 C6 -179.13(12)
C4 C5 C6 C7 -0.1(2)
C3 N1 C7 C6 -0.9(2)
C3 N1 C7 Cl2 178.95(11)
C5 C6 C7 N1 0.8(2)
C5 C6 C7 Cl2 -179.09(12)
N2 N3 C8 O2 171.01(14)
C2 N3 C8 O2 -2.4(2)
N2 N3 C8 C9 -11.0(2)
C2 N3 C8 C9 175.61(14)
N3 C2 C10 C15 125.63(15)
O1 C2 C10 C15 -121.44(15)
N3 C2 C10 C11 -54.91(19)
O1 C2 C10 C11 58.02(18)
C16 O3 C11 C12 -74.34(19)
C16 O3 C11 C10 109.06(16)
C15 C10 C11 C12 1.0(2)
C2 C10 C11 C12 -178.44(14)
C15 C10 C11 O3 177.53(13)
C2 C10 C11 O3 -1.9(2)
O3 C11 C12 C13 -177.96(15)
C10 C11 C12 C13 -1.5(2)
C11 C12 C13 C14 0.7(3)
C12 C13 C14 C15 0.4(3)
C13 C14 C15 C10 -0.8(3)
C11 C10 C15 C14 0.1(2)
C2 C10 C15 C14 179.61(14)
C11 O3 C16 O4 -2.4(2)
C11 O3 C16 C17 178.86(13)

loop_
_cod_related_entry_id
_cod_related_entry_database
_cod_related_entry_code
1 ChemSpider 13086836
